data_7031503
loop_
_publ_author_name
'Rajesh, Chinnaiyan Mahalingam'
'Ray, Manabendra'

_publ_section_title
;
 Characterization of a meso-chiral isomer of a hexanuclear Cu(ii) cage
 from racemization of the l-alanine Schiff base.
;
_journal_issue 34
_journal_name_full 'Dalton transactions (Cambridge, England : 2003)'
_journal_page_first 12952
_journal_paper_doi 10.1039/c4dt01443j
_journal_volume 43
_journal_year 2014
_chemical_absolute_configuration syn
_chemical_compound_source synthesized
_chemical_formula_moiety '2(C30 H28 Cu3 N3 O10), 9(O), N'
_chemical_formula_sum 'C60 H77 Cu6 N7 O29'
_chemical_formula_weight 1741.56
_chemical_name_systematic
;
 ?
;
_space_group_IT_number 148
_symmetry_cell_setting trigonal
_symmetry_Int_Tables_number 148
_symmetry_space_group_name_Hall '-R 3'
_symmetry_space_group_name_H-M 'R -3 :H'
_atom_sites_solution_hydrogens geom
_atom_sites_solution_primary direct
_atom_sites_solution_secondary difmap
_audit_creation_method SHELXL-97
_cell_angle_alpha 90.00
_cell_angle_beta 90.00
_cell_angle_gamma 120.00
_cell_formula_units_Z 3
_cell_length_a 16.4342(9)
_cell_length_b 16.4342(9)
_cell_length_c 22.5159(15)
_cell_measurement_reflns_used 1295
_cell_measurement_temperature 296(2)
_cell_measurement_theta_max 28.6574
_cell_measurement_theta_min 2.9960
_cell_volume 5266.4(5)
_computing_cell_refinement
;
CrysAlisPro, Agilent Technologies,
Version 1.171.36.20 (release 27-06-2012 CrysAlis171 .NET)
(compiled Jul 11 2012,15:38:31)
;
_computing_data_collection
;
CrysAlisPro, Agilent Technologies,
Version 1.171.36.20 (release 27-06-2012 CrysAlis171 .NET)
(compiled Jul 11 2012,15:38:31)
;
_computing_data_reduction
;
CrysAlisPro, Agilent Technologies,
Version 1.171.36.20 (release 27-06-2012 CrysAlis171 .NET)
(compiled Jul 11 2012,15:38:31)
;
_computing_molecular_graphics Wingx
_computing_publication_material Wingx
_computing_structure_refinement 'SHELXL-97 (Sheldrick, 2008)'
_computing_structure_solution 'SHELXS-97 (Sheldrick, 2008)'
_diffrn_ambient_temperature 296(2)
_diffrn_detector_area_resol_mean 16.2760
_diffrn_measured_fraction_theta_full 0.981
_diffrn_measured_fraction_theta_max 0.981
_diffrn_measurement_device_type 'SuperNova, Single source at offset), Eos'
_diffrn_radiation_monochromator mirror
_diffrn_radiation_source 'SuperNova (Mo) X-ray Source'
_diffrn_radiation_type MoK\a
_diffrn_radiation_wavelength 0.71073
_diffrn_reflns_av_R_equivalents 0.0252
_diffrn_reflns_av_sigmaI/netI 0.0495
_diffrn_reflns_limit_h_max 22
_diffrn_reflns_limit_h_min -17
_diffrn_reflns_limit_k_max 22
_diffrn_reflns_limit_k_min -17
_diffrn_reflns_limit_l_max 30
_diffrn_reflns_limit_l_min -29
_diffrn_reflns_number 4611
_diffrn_reflns_theta_full 28.72
_diffrn_reflns_theta_max 28.72
_diffrn_reflns_theta_min 3.00
_exptl_absorpt_coefficient_mu 1.873
_exptl_absorpt_correction_T_max 0.626
_exptl_absorpt_correction_T_min 0.555
_exptl_absorpt_correction_type multi-scan
_exptl_absorpt_process_details
;CrysAlisPro, Agilent Technologies,

Version 1.171.36.20 (release 27-06-2012 CrysAlis171 .NET)

(compiled Jul 11 2012,15:38:31)

Empirical absorption correction using spherical harmonics,

 implemented in SCALE3 ABSPACK scaling algorithm.
;
_exptl_crystal_colour blue
_exptl_crystal_density_diffrn 1.627
_exptl_crystal_density_method 'not measured'
_exptl_crystal_description cube
_exptl_crystal_F_000 2613
_exptl_crystal_recrystallization_method 'slow evaporation of reaction mixture  and acetonitrile solution'
_exptl_crystal_size_max 0.32
_exptl_crystal_size_mid 0.30
_exptl_crystal_size_min 0.25
_refine_diff_density_max 0.753
_refine_diff_density_min -0.333
_refine_diff_density_rms 0.083
_refine_ls_extinction_method none
_refine_ls_goodness_of_fit_ref 1.054
_refine_ls_hydrogen_treatment mixed
_refine_ls_matrix_type full
_refine_ls_number_parameters 158
_refine_ls_number_reflns 3043
_refine_ls_number_restraints 0
_refine_ls_restrained_S_all 1.054
_refine_ls_R_factor_all 0.0844
_refine_ls_R_factor_gt 0.0522
_refine_ls_shift/su_max 0.000
_refine_ls_shift/su_mean 0.000
_refine_ls_structure_factor_coef Fsqd
_refine_ls_weighting_details 'calc w=1/[\s^2^(Fo^2^)+(0.0785P)^2^+8.0927P] where P=(Fo^2^+2Fc^2^)/3'
_refine_ls_weighting_scheme calc
_refine_ls_wR_factor_gt 0.1393
_refine_ls_wR_factor_ref 0.1604
_reflns_number_gt 1808
_reflns_number_total 3043
_reflns_threshold_expression >2\s(I)
_cod_data_source_file c4dt01443j2.cif
_cod_data_source_block cm311
_cod_depositor_comments 'Adding full bibliography for 7031502--7031504.cif.'
_cod_original_cell_volume 5266.4(8)
_cod_original_sg_symbol_H-M 'R -3'
_cod_database_code 7031503

loop_
_symmetry_equiv_pos_as_xyz
'x, y, z'
'-y, x-y, z'
'-x+y, -x, z'
'x+2/3, y+1/3, z+1/3'
'-y+2/3, x-y+1/3, z+1/3'
'-x+y+2/3, -x+1/3, z+1/3'
'x+1/3, y+2/3, z+2/3'
'-y+1/3, x-y+2/3, z+2/3'
'-x+y+1/3, -x+2/3, z+2/3'
'-x, -y, -z'
'y, -x+y, -z'
'x-y, x, -z'
'-x+2/3, -y+1/3, -z+1/3'
'y+2/3, -x+y+1/3, -z+1/3'
'x-y+2/3, x+1/3, -z+1/3'
'-x+1/3, -y+2/3, -z+2/3'
'y+1/3, -x+y+2/3, -z+2/3'
'x-y+1/3, x+2/3, -z+2/3'

loop_
_atom_site_label
_atom_site_type_symbol
_atom_site_fract_x
_atom_site_fract_y
_atom_site_fract_z
_atom_site_U_iso_or_equiv
_atom_site_adp_type
_atom_site_occupancy
_atom_site_symmetry_multiplicity
_atom_site_calc_flag
_atom_site_refinement_flags
C3 C 0.1692(4) 0.2778(4) 0.0316(3) 0.0825(18) Uani 1 1 d .
H12A H 0.2017 0.2573 0.0576 0.124 Uiso 1 1 calc R
H12B H 0.1219 0.2249 0.0100 0.124 Uiso 1 1 calc R
H12C H 0.1402 0.3056 0.0546 0.124 Uiso 1 1 calc R
C5 C 0.4571(3) 0.5023(3) 0.07494(19) 0.0433(10) Uani 1 1 d .
C6 C 0.4704(3) 0.5938(3) 0.08228(19) 0.0435(10) Uani 1 1 d .
C7 C 0.5469(3) 0.6592(3) 0.1154(2) 0.0541(12) Uani 1 1 d .
H23 H 0.5553 0.7190 0.1212 0.065 Uiso 1 1 calc R
C8 C 0.6102(3) 0.6372(4) 0.1395(2) 0.0601(13) Uani 1 1 d .
H24 H 0.6612 0.6824 0.1609 0.072 Uiso 1 1 calc R
C9 C 0.5991(4) 0.5486(4) 0.1323(2) 0.0618(13) Uani 1 1 d .
H25 H 0.6422 0.5341 0.1487 0.074 Uiso 1 1 calc R
C10 C 0.5239(3) 0.4826(4) 0.1006(2) 0.0529(11) Uani 1 1 d .
H22 H 0.5165 0.4231 0.0958 0.063 Uiso 1 1 calc R
N2 N 0.3333 0.6667 0.1667 0.070(3) Uani 1 6 d S
O3 O 0.4110(2) 0.6190(2) 0.05916(15) 0.0529(8) Uani 1 1 d .
O5 O 0.3333 0.6667 0.8504(4) 0.143(4) Uani 1 3 d S
O6 O 0.1303(4) 0.1802(4) 0.8580(3) 0.127(2) Uani 1 1 d .
O7 O 0.0000 0.0000 0.9613(14) 0.206(17) Uani 0.50 3 d SP
C1 C 0.1890(3) 0.3843(3) -0.0540(2) 0.0529(11) Uani 1 1 d .
C2 C 0.2377(3) 0.3490(3) -0.0112(2) 0.0561(12) Uani 1 1 d .
H8 H 0.2664 0.3196 -0.0345 0.067 Uiso 1 1 calc R
C4 C 0.3793(3) 0.4267(3) 0.0449(2) 0.0469(10) Uani 1 1 d .
H10 H 0.3771 0.3691 0.0440 0.056 Uiso 1 1 calc R
N1 N 0.3128(2) 0.4319(2) 0.01919(16) 0.0454(8) Uani 1 1 d .
O1 O 0.1281(3) 0.3280(3) -0.08823(17) 0.0730(11) Uani 1 1 d .
O2 O 0.2135(2) 0.4709(2) -0.05206(16) 0.0622(9) Uani 1 1 d .
O4 O 0.3333 0.6667 -0.0291(3) 0.0458(12) Uani 1 3 d S
Cu1 Cu 0.31252(4) 0.54664(4) 0.00353(3) 0.0483(2) Uani 1 1 d .
H01 H 0.3333 0.6667 -0.065(3) 0.03(2) Uiso 1 3 d S

loop_
_atom_site_aniso_label
_atom_site_aniso_U_11
_atom_site_aniso_U_22
_atom_site_aniso_U_33
_atom_site_aniso_U_23
_atom_site_aniso_U_13
_atom_site_aniso_U_12
C3 0.061(4) 0.057(3) 0.101(5) 0.011(3) -0.009(3) 0.008(3)
C5 0.039(2) 0.042(2) 0.049(2) -0.0005(19) 0.0017(19) 0.0204(19)
C6 0.036(2) 0.042(2) 0.050(2) -0.0014(19) 0.0019(19) 0.0179(19)
C7 0.048(3) 0.045(3) 0.058(3) -0.009(2) -0.005(2) 0.015(2)
C8 0.044(3) 0.068(3) 0.059(3) -0.012(2) -0.013(2) 0.021(2)
C9 0.050(3) 0.078(4) 0.065(3) -0.005(3) -0.012(2) 0.037(3)
C10 0.051(3) 0.055(3) 0.062(3) 0.001(2) -0.001(2) 0.032(2)
N2 0.049(4) 0.049(4) 0.112(9) 0.000 0.000 0.0246(18)
O3 0.0475(18) 0.0390(16) 0.074(2) -0.0087(15) -0.0121(16) 0.0231(14)
O5 0.160(6) 0.160(6) 0.111(7) 0.000 0.000 0.080(3)
O6 0.125(5) 0.129(5) 0.147(5) -0.051(4) -0.033(4) 0.080(4)
O7 0.114(10) 0.114(10) 0.39(5) 0.000 0.000 0.057(5)
C1 0.039(2) 0.051(3) 0.070(3) -0.007(2) -0.006(2) 0.024(2)
C2 0.047(3) 0.039(2) 0.076(3) -0.009(2) -0.013(2) 0.017(2)
C4 0.047(3) 0.033(2) 0.060(3) 0.000(2) 0.000(2) 0.020(2)
N1 0.0369(19) 0.0361(19) 0.058(2) -0.0036(16) -0.0090(17) 0.0146(16)
O1 0.060(2) 0.062(2) 0.089(2) -0.021(2) -0.033(2) 0.0251(19)
O2 0.0499(19) 0.0471(19) 0.092(3) -0.0087(18) -0.0234(18) 0.0263(16)
O4 0.0387(19) 0.0387(19) 0.060(4) 0.000 0.000 0.0193(9)
Cu1 0.0379(3) 0.0348(3) 0.0732(4) -0.0041(3) -0.0084(3) 0.0188(2)

loop_
_atom_type_symbol
_atom_type_description
_atom_type_scat_dispersion_real
_atom_type_scat_dispersion_imag
_atom_type_scat_source
C C 0.0033 0.0016 'International Tables Vol C Tables 4.2.6.8 and 6.1.1.4'
H H 0.0000 0.0000 'International Tables Vol C Tables 4.2.6.8 and 6.1.1.4'
N N 0.0061 0.0033 'International Tables Vol C Tables 4.2.6.8 and 6.1.1.4'
O O 0.0106 0.0060 'International Tables Vol C Tables 4.2.6.8 and 6.1.1.4'
Cu Cu 0.3201 1.2651 'International Tables Vol C Tables 4.2.6.8 and 6.1.1.4'

loop_
_geom_angle_atom_site_label_1
_geom_angle_atom_site_label_2
_geom_angle_atom_site_label_3
_geom_angle
_geom_angle_site_symmetry_1
_geom_angle_site_symmetry_3
C2 C3 H12A 109.5 . .
C2 C3 H12B 109.5 . .
H12A C3 H12B 109.5 . .
C2 C3 H12C 109.5 . .
H12A C3 H12C 109.5 . .
H12B C3 H12C 109.5 . .
C10 C5 C6 118.0(4) . .
C10 C5 C4 116.9(4) . .
C6 C5 C4 125.0(4) . .
O3 C6 C7 119.0(4) . .
O3 C6 C5 122.2(4) . .
C7 C6 C5 118.8(4) . .
C8 C7 C6 121.3(5) . .
C8 C7 H23 119.4 . .
C6 C7 H23 119.4 . .
C7 C8 C9 120.8(5) . .
C7 C8 H24 119.6 . .
C9 C8 H24 119.6 . .
C10 C9 C8 119.1(4) . .
C10 C9 H25 120.4 . .
C8 C9 H25 120.4 . .
C9 C10 C5 121.9(4) . .
C9 C10 H22 119.0 . .
C5 C10 H22 119.0 . .
C6 O3 Cu1 125.5(3) . .
O1 C1 O2 122.9(4) . .
O1 C1 C2 119.2(4) . .
O2 C1 C2 117.9(4) . .
N1 C2 C3 112.3(4) . .
N1 C2 C1 107.2(4) . .
C3 C2 C1 111.6(4) . .
N1 C2 H8 108.6 . .
C3 C2 H8 108.6 . .
C1 C2 H8 108.6 . .
N1 C4 C5 125.4(4) . .
N1 C4 H10 117.3 . .
C5 C4 H10 117.3 . .
C4 N1 C2 119.9(4) . .
C4 N1 Cu1 124.8(3) . .
C2 N1 Cu1 114.3(3) . .
C1 O2 Cu1 115.8(3) . .
Cu1 O4 Cu1 106.93(18) 3_565 2_665
Cu1 O4 Cu1 106.93(18) 3_565 .
Cu1 O4 Cu1 106.93(18) 2_665 .
Cu1 O4 H01 111.91(17) 3_565 .
Cu1 O4 H01 111.91(17) 2_665 .
Cu1 O4 H01 111.91(17) . .
O3 Cu1 N1 94.20(13) . .
O3 Cu1 O2 178.54(14) . .
N1 Cu1 O2 84.34(14) . .
O3 Cu1 O4 87.28(16) . .
N1 Cu1 O4 165.50(17) . .
O2 Cu1 O4 94.13(16) . .

loop_
_geom_bond_atom_site_label_1
_geom_bond_atom_site_label_2
_geom_bond_distance
_geom_bond_site_symmetry_2
C3 C2 1.499(7) .
C3 H12A 0.9600 .
C3 H12B 0.9600 .
C3 H12C 0.9600 .
C5 C10 1.415(6) .
C5 C6 1.416(6) .
C5 C4 1.431(6) .
C6 O3 1.341(5) .
C6 C7 1.393(6) .
C7 C8 1.373(7) .
C7 H23 0.9300 .
C8 C9 1.384(7) .
C8 H24 0.9300 .
C9 C10 1.368(7) .
C9 H25 0.9300 .
C10 H22 0.9300 .
O3 Cu1 1.918(3) .
O7 O7 1.74(6) 10_557
C1 O1 1.236(5) .
C1 O2 1.273(6) .
C1 C2 1.539(7) .
C2 N1 1.471(5) .
C2 H8 0.9800 .
C4 N1 1.277(5) .
C4 H10 0.9300 .
N1 Cu1 1.921(4) .
O2 Cu1 1.933(3) .
O4 Cu1 1.968(2) 3_565
O4 Cu1 1.968(2) 2_665
O4 Cu1 1.968(2) .
O4 H01 0.81(7) .
